data_1550751
loop_
_publ_author_name
'Du, Cheng'
'Zhong, Liu'
'Gao, Jie'
'Zhong, Shuhuang'
'Liao, Heng'
'Gao, Haiyang'
'Wu, Qing'

_publ_section_title
;
 Living (co)polymerization of ethylene and bio-based furfuryl acrylate
 using dibenzobarrelene derived \a-diimine palladium catalysts
;
_journal_issue 16
_journal_name_full 'Polymer Chemistry'
_journal_page_first 2029
_journal_paper_doi 10.1039/C9PY00126C
_journal_volume 10
_journal_year 2019
_chemical_formula_moiety 'C49 H63 Cl N2 Pd'
_chemical_formula_sum 'C49 H63 Cl N2 Pd'
_chemical_formula_weight 821.86
_chemical_properties_physical Oxygen-sensitive
_space_group_crystal_system tetragonal
_space_group_IT_number 110
_space_group_name_Hall 'I 4bw -2c'
_space_group_name_H-M_alt 'I 41 c d'
_symmetry_space_group_name_Hall 'I 4bw -2c'
_symmetry_space_group_name_H-M 'I 41 c d'
_atom_sites_solution_hydrogens mixed
_atom_sites_solution_primary dual
_audit_creation_date 2017-06-21
_audit_creation_method
;
Olex2 1.2-beta
(compiled 2016.09.09 svn.r3337 for OlexSys, GUI svn.r5227)
;
_audit_update_record
;
2019-01-22 deposited with the CCDC.    2019-03-15 downloaded from the CCDC.
;
_cell_angle_alpha 90.0
_cell_angle_beta 90.0
_cell_angle_gamma 90.0
_cell_formula_units_Z 16
_cell_length_a 24.7912(3)
_cell_length_b 24.7912(3)
_cell_length_c 31.0121(6)
_cell_measurement_reflns_used 9808
_cell_measurement_temperature 149.97(10)
_cell_measurement_theta_max 73.6290
_cell_measurement_theta_min 4.5520
_cell_volume 19060.1(5)
_computing_cell_refinement 'CrysAlisPro 1.171.38.43 (Rigaku OD, 2015)'
_computing_data_collection 'CrysAlisPro 1.171.38.43 (Rigaku OD, 2015)'
_computing_data_reduction 'CrysAlisPro 1.171.38.43 (Rigaku OD, 2015)'
_computing_molecular_graphics 'Olex2 (Dolomanov et al., 2009)'
_computing_publication_material 'Olex2 (Dolomanov et al., 2009)'
_computing_structure_refinement 'ShelXL (Sheldrick, 2015)'
_computing_structure_solution 'ShelXT (Sheldrick, 2015)'
_diffrn_ambient_environment N~2~
_diffrn_ambient_temperature 149.97(10)
_diffrn_detector 'CCD plate'
_diffrn_detector_area_resol_mean 5.2913
_diffrn_detector_type AtlasS2
_diffrn_measured_fraction_theta_full 0.999
_diffrn_measured_fraction_theta_max 0.975
_diffrn_measurement_details
;
List of Runs (angles in degrees, time in seconds):

  # Type    Start    End  Width  t~exp~   \w     \q     \k     \f   Frames
#--------------------------------------------------------------------------
  1  \w    -35.00  -8.00   1.00    3.60    --  -40.84 -77.00 -30.00   27
  2  \w   -111.00 -72.00   1.00    3.60    --  -40.84 -77.00 -30.00   39
  3  \w   -113.00 -67.00   1.00    3.60    --  -40.84-140.00-121.00   46
  4  \w   -124.00 -82.00   1.00    3.60    --  -40.84 -86.00 -61.00   42
  5  \w     60.00 153.00   1.00   14.41    --  108.22  15.00-120.00   93
  6  \w    107.00 156.00   1.00   14.41    --  108.22 125.00-180.00   49
  7  \w    108.00 170.00   1.00   14.41    --  108.22 125.00 150.00   62
;
_diffrn_measurement_device 'four-circle diffractometer'
_diffrn_measurement_device_type 'four-circle diffractometer'
_diffrn_measurement_method '\w scans'
_diffrn_orient_matrix_type 'CrysAlisPro convention (1999,Acta A55,543-557)'
_diffrn_orient_matrix_UB_11 0.0551454000
_diffrn_orient_matrix_UB_12 0.0003677000
_diffrn_orient_matrix_UB_13 0.0228285000
_diffrn_orient_matrix_UB_21 -0.0009203000
_diffrn_orient_matrix_UB_22 0.0621394000
_diffrn_orient_matrix_UB_23 0.0008880000
_diffrn_orient_matrix_UB_31 -0.0285417000
_diffrn_orient_matrix_UB_32 -0.0014670000
_diffrn_orient_matrix_UB_33 0.0441380000
_diffrn_radiation_monochromator mirror
_diffrn_radiation_probe x-ray
_diffrn_radiation_type CuK\a
_diffrn_radiation_wavelength 1.54178
_diffrn_reflns_av_R_equivalents 0.0570
_diffrn_reflns_av_unetI/netI 0.0376
_diffrn_reflns_Laue_measured_fraction_full 0.999
_diffrn_reflns_Laue_measured_fraction_max 0.975
_diffrn_reflns_limit_h_max 30
_diffrn_reflns_limit_h_min -17
_diffrn_reflns_limit_k_max 27
_diffrn_reflns_limit_k_min -16
_diffrn_reflns_limit_l_max 37
_diffrn_reflns_limit_l_min -26
_diffrn_reflns_number 18906
_diffrn_reflns_point_group_measured_fraction_full 0.697
_diffrn_reflns_point_group_measured_fraction_max 0.664
_diffrn_reflns_theta_full 67.679
_diffrn_reflns_theta_max 73.820
_diffrn_reflns_theta_min 3.566
_diffrn_source 'micro-focus sealed X-ray tube'
_diffrn_source_type 'SuperNova (Cu) X-ray Source'
_diffrn_standards_number 0
_exptl_absorpt_coefficient_mu 3.881
_exptl_absorpt_correction_T_max 1.00000
_exptl_absorpt_correction_T_min 0.42480
_exptl_absorpt_correction_type multi-scan
_exptl_absorpt_process_details
;
CrysAlisPro 1.171.38.43 (Rigaku Oxford Diffraction, 2015)
Empirical absorption correction using spherical harmonics,
 implemented in SCALE3 ABSPACK scaling algorithm.
;
_exptl_crystal_colour red
_exptl_crystal_colour_primary red
_exptl_crystal_density_diffrn 1.146
_exptl_crystal_description block
_exptl_crystal_F_000 6944
_exptl_crystal_size_max 0.55
_exptl_crystal_size_mid 0.2
_exptl_crystal_size_min 0.15
_refine_diff_density_max 0.339
_refine_diff_density_min -0.490
_refine_diff_density_rms 0.053
_refine_ls_abs_structure_details
;
 Flack x determined using 1453 quotients [(I+)-(I-)]/[(I+)+(I-)]
 (Parsons, Flack and Wagner, Acta Cryst. B69 (2013) 249-259).
;
_refine_ls_abs_structure_Flack -0.011(6)
_refine_ls_extinction_method none
_refine_ls_goodness_of_fit_ref 1.067
_refine_ls_hydrogen_treatment constr
_refine_ls_matrix_type full
_refine_ls_number_parameters 626
_refine_ls_number_reflns 6411
_refine_ls_number_restraints 378
_refine_ls_restrained_S_all 1.076
_refine_ls_R_factor_all 0.0470
_refine_ls_R_factor_gt 0.0410
_refine_ls_shift/su_max 0.018
_refine_ls_shift/su_mean 0.000
_refine_ls_structure_factor_coef Fsqd
_refine_ls_weighting_details 'w=1/[\s^2^(Fo^2^)+(0.0586P)^2^+28.0002P] where P=(Fo^2^+2Fc^2^)/3'
_refine_ls_weighting_scheme calc
_refine_ls_wR_factor_gt 0.1008
_refine_ls_wR_factor_ref 0.1063
_reflns_Friedel_coverage 0.336
_reflns_Friedel_fraction_full 0.382
_reflns_Friedel_fraction_max 0.341
_reflns_number_gt 5985
_reflns_number_total 6411
_reflns_threshold_expression 'I > 2\s(I)'
_cod_data_source_file c9py00126c2.cif
_cod_data_source_block w_sq
_cod_depositor_comments 'Adding full bibliography for 1550751--1550752.cif.'
_cod_original_cell_volume 19060.2(5)
_cod_database_code 1550751
_chemical_oxdiff_formula CHNClPd
_chemical_oxdiff_usercomment C2a
_shelx_space_group_comment
;
The symmetry employed for this shelxl refinement is uniquely defined
by the following loop, which should always be used as a source of
symmetry information in preference to the above space-group names.
They are only intended as comments.
;
_cell_oxdiff_angle_alpha 89.980(2)
_cell_oxdiff_angle_beta 89.964(2)
_cell_oxdiff_angle_gamma 90.073(2)
_cell_oxdiff_length_a 24.8077(7)
_cell_oxdiff_length_b 24.7848(5)
_cell_oxdiff_length_c 30.9996(10)
_cell_oxdiff_measurement_reflns_used 9807
_cell_oxdiff_volume 19060.2(9)
_reflns_odcompleteness_completeness 99.83
_reflns_odcompleteness_iscentric 1
_reflns_odcompleteness_theta 66.97
_olex2_refinement_description
;
1. Fixed Uiso
 At 1.2 times of:
  All C(H) groups, All C(H,H) groups
 At 1.5 times of:
  All C(H,H,H) groups
2. Restrained distances
 C12-C14
 1.5 with sigma of 0.02
 C13-C12 = C12-C14
 1.5 with sigma of 0.02
 C12-C11
 1.5 with sigma of 0.02
 C12A-C11A
 1.5 with sigma of 0.02
 C48-C46 = C46-C48A
 1.5 with sigma of 0.02
 C11A-C14A
 2.4 with sigma of 0.02
3. Uiso/Uaniso restraints and constraints
Uanis(C49A) \\sim Ueq: with sigma of 0.001 and sigma for terminal atoms of 0.002
Uanis(C48) \\sim Ueq: with sigma of 0.01 and sigma for terminal atoms of 0.02
Uanis(C9) \\sim Ueq, Uanis(C6) \\sim Ueq, Uanis(C10) \\sim Ueq, Uanis(C7) \\sim
Ueq, Uanis(C3) \\sim Ueq, Uanis(C4) \\sim Ueq, Uanis(C5) \\sim Ueq, Uanis(C8)
\\sim Ueq, Uanis(C11) \\sim Ueq, Uanis(C6A) \\sim Ueq, Uanis(C5A) \\sim Ueq,
Uanis(C7A) \\sim Ueq, Uanis(C8A) \\sim Ueq, Uanis(C9A) \\sim Ueq, Uanis(C10A)
\\sim Ueq, Uanis(C4A) \\sim Ueq, Uanis(C11A) \\sim Ueq, Uanis(C12) \\sim Ueq,
Uanis(C13) \\sim Ueq, Uanis(C14) \\sim Ueq, Uanis(C12A) \\sim Ueq, Uanis(C13A)
\\sim Ueq, Uanis(C14A) \\sim Ueq: with sigma of 0.01 and sigma for terminal
atoms of 0.02
4. Rigid body (RIGU) restrains
 N2, C3, C4, C5, C6, C7, C8, C9, C10, C11, C12, C13, C14
 with sigma for 1-2 distances of 0.004 and sigma for 1-3 distances of 0.004
 Pd1, Cl1, Cl1A, C49, C49A
 with sigma for 1-2 distances of 0.004 and sigma for 1-3 distances of 0.004
 N2, C3, C4, C4A, C5, C5A, C6, C6A, C7, C7A, C8, C8A, C9, C9A, C10, C10A, C11,
 C11A, C12, C12A, C13, C13A, C14
 with sigma for 1-2 distances of 0.004 and sigma for 1-3 distances of 0.004
 C45, C46, C47, C48
 with sigma for 1-2 distances of 0.004 and sigma for 1-3 distances of 0.004
 C45, C46, C47, C48, C48A
 with sigma for 1-2 distances of 0.004 and sigma for 1-3 distances of 0.004
5. Others
 Sof(Cl1A)=Sof(C49A)=Sof(H49D)=Sof(H49E)=Sof(H49F)=1-FVAR(1)
 Sof(Cl1)=Sof(C49)=Sof(H49A)=Sof(H49B)=Sof(H49C)=FVAR(1)
 Sof(C4A)=Sof(C5A)=Sof(H5A)=Sof(C6A)=Sof(H6AA)=Sof(H6AB)=Sof(H6AC)=Sof(C7A)=
 Sof(H7AA)=Sof(H7AB)=Sof(H7AC)=Sof(C8A)=Sof(H8A)=Sof(C9A)=Sof(H9A)=Sof(C10A)=
 Sof(H10A)=Sof(C11A)=Sof(C12A)=Sof(H12A)=Sof(C13A)=Sof(H13D)=Sof(H13E)=
 Sof(H13F)=Sof(C14A)=Sof(H14D)=Sof(H14E)=Sof(H14F)=1-FVAR(2)
 Sof(C4)=Sof(C5)=Sof(H5)=Sof(C6)=Sof(H6A)=Sof(H6B)=Sof(H6C)=Sof(C7)=Sof(H7A)=
 Sof(H7B)=Sof(H7C)=Sof(C8)=Sof(H8)=Sof(C9)=Sof(H9)=Sof(C10)=Sof(H10)=Sof(C11)=
 Sof(C12)=Sof(H12)=Sof(C13)=Sof(H13A)=Sof(H13B)=Sof(H13C)=Sof(C14)=Sof(H14A)=
 Sof(H14B)=Sof(H14C)=FVAR(2)
 Sof(H46A)=Sof(C48A)=Sof(H48D)=Sof(H48E)=Sof(H48F)=1-FVAR(3)
 Sof(H46)=Sof(C48)=Sof(H48A)=Sof(H48B)=Sof(H48C)=FVAR(3)
6.a Riding coordinates:
 C14A(H14D,H14E,H14F), C48(H48A,H48B,H48C)
6.b Ternary CH refined with riding coordinates:
 C5(H5), C5A(H5A), C12(H12), C12A(H12A), C15(H15), C18(H18), C39(H39),
 C46(H46), C46(H46A)
6.c Aromatic/amide H refined with riding coordinates:
 C8(H8), C8A(H8A), C9(H9), C9A(H9A), C10(H10), C10A(H10A), C21(H21), C22(H22),
 C24(H24), C29(H29), C30(H30), C32(H32), C42(H42), C43(H43), C44(H44)
6.d Idealised Me refined as rotating group:
 C6(H6A,H6B,H6C), C6A(H6AA,H6AB,H6AC), C7(H7A,H7B,H7C), C7A(H7AA,H7AB,H7AC),
 C13(H13A,H13B,H13C), C13A(H13D,H13E,H13F), C14(H14A,H14B,H14C), C26(H26A,H26B,
 H26C), C27(H27A,H27B,H27C), C28(H28A,H28B,H28C), C34(H34A,H34B,H34C), C35(H35A,
 H35B,H35C), C36(H36A,H36B,H36C), C40(H40A,H40B,H40C), C41(H41A,H41B,H41C),
 C47(H47A,H47B,H47C), C48A(H48D,H48E,H48F), C49(H49A,H49B,H49C), C49A(H49D,H49E,
 H49F)
;
_shelx_shelxl_version_number 2016/6
_olex2_submission_special_instructions 'No special instructions were received'
_oxdiff_exptl_absorpt_empirical_details
;
Empirical correction (ABSPACK) includes:
- Absorption correction using spherical harmonics
- Frame scaling
;
_oxdiff_exptl_absorpt_empirical_full_max 2.192
_oxdiff_exptl_absorpt_empirical_full_min 0.619

loop_
_space_group_symop_operation_xyz
'x, y, z'
'-x, -y, z'
'-y, x+1/2, z+1/4'
'y, -x+1/2, z+1/4'
'x, -y, z+1/2'
'-x, y, z+1/2'
'y, x+1/2, z+3/4'
'-y, -x+1/2, z+3/4'
'x+1/2, y+1/2, z+1/2'
'-x+1/2, -y+1/2, z+1/2'
'-y+1/2, x+1, z+3/4'
'y+1/2, -x+1, z+3/4'
'x+1/2, -y+1/2, z+1'
'-x+1/2, y+1/2, z+1'
'y+1/2, x+1, z+5/4'
'-y+1/2, -x+1, z+5/4'

loop_
_atom_site_label
_atom_site_type_symbol
_atom_site_fract_x
_atom_site_fract_y
_atom_site_fract_z
_atom_site_U_iso_or_equiv
_atom_site_adp_type
_atom_site_occupancy
_atom_site_site_symmetry_order
_atom_site_calc_flag
_atom_site_refinement_flags_posn
_atom_site_refinement_flags_adp
_atom_site_refinement_flags_occupancy
_atom_site_disorder_assembly
_atom_site_disorder_group
Pd1 Pd 0.38261(2) 0.23040(2) 0.17794(2) 0.04679(13) Uani 1 1 d . U . . .
Cl1 Cl 0.41885(16) 0.26424(15) 0.11626(13) 0.0811(13) Uani 0.745(8) 1 d . U P A 1
Cl1A Cl 0.3342(5) 0.3065(6) 0.1716(6) 0.060(4) Uani 0.255(8) 1 d . U P A 2
N1 N 0.35242(15) 0.19624(16) 0.23537(15) 0.0371(9) Uani 1 1 d . . . . .
N2 N 0.43163(16) 0.15935(16) 0.18410(18) 0.0471(11) Uani 1 1 d . U . . .
C1 C 0.37389(18) 0.15042(19) 0.24459(19) 0.0377(11) Uani 1 1 d . . . . .
C2 C 0.41883(19) 0.1312(2) 0.21730(19) 0.0401(12) Uani 1 1 d . . . . .
C3 C 0.4761(3) 0.1431(3) 0.1572(3) 0.0656(16) Uani 1 1 d . U . . .
C4 C 0.5298(6) 0.1651(7) 0.1719(6) 0.063(3) Uani 0.623(16) 1 d . U P B 1
C4A C 0.5212(10) 0.1584(10) 0.1535(8) 0.057(4) Uani 0.377(16) 1 d . U P B 2
C5 C 0.5357(7) 0.2074(8) 0.2063(7) 0.092(4) Uani 0.623(16) 1 d . U P B 1
H5 H 0.500811 0.208037 0.222545 0.111 Uiso 0.623(16) 1 calc R . P B 1
C5A C 0.5371(10) 0.1944(12) 0.1875(9) 0.067(5) Uani 0.377(16) 1 d . U P B 2
H5A H 0.507769 0.202266 0.208694 0.080 Uiso 0.377(16) 1 calc R . P B 2
C6 C 0.5414(8) 0.2587(7) 0.1873(8) 0.116(7) Uani 0.623(16) 1 d . U P B 1
H6A H 0.528596 0.286426 0.207360 0.174 Uiso 0.623(16) 1 calc GR . P B 1
H6B H 0.520125 0.260270 0.160671 0.174 Uiso 0.623(16) 1 calc GR . P B 1
H6C H 0.579492 0.265161 0.180555 0.174 Uiso 0.623(16) 1 calc GR . P B 1
C6A C 0.563(2) 0.2504(15) 0.1635(14) 0.136(12) Uani 0.377(16) 1 d . U P B 2
H6AA H 0.540735 0.260265 0.138675 0.204 Uiso 0.377(16) 1 calc GR . P B 2
H6AB H 0.599957 0.242973 0.153859 0.204 Uiso 0.377(16) 1 calc GR . P B 2
H6AC H 0.563460 0.280238 0.184260 0.204 Uiso 0.377(16) 1 calc GR . P B 2
C7 C 0.5778(10) 0.1930(9) 0.2377(7) 0.120(7) Uani 0.623(16) 1 d . U P B 1
H7A H 0.613181 0.193992 0.223560 0.181 Uiso 0.623(16) 1 calc GR . P B 1
H7B H 0.571054 0.156594 0.248760 0.181 Uiso 0.623(16) 1 calc GR . P B 1
H7C H 0.577345 0.218790 0.261629 0.181 Uiso 0.623(16) 1 calc GR . P B 1
C7A C 0.5894(11) 0.1772(13) 0.2080(13) 0.104(9) Uani 0.377(16) 1 d . U P B 2
H7AA H 0.601333 0.143062 0.195148 0.157 Uiso 0.377(16) 1 calc GR . P B 2
H7AB H 0.584063 0.172296 0.239036 0.157 Uiso 0.377(16) 1 calc GR . P B 2
H7AC H 0.616883 0.204927 0.203062 0.157 Uiso 0.377(16) 1 calc GR . P B 2
C8 C 0.5735(6) 0.1474(7) 0.1464(6) 0.073(4) Uani 0.623(16) 1 d . U P B 1
H8 H 0.609154 0.159006 0.152654 0.088 Uiso 0.623(16) 1 calc R . P B 1
C8A C 0.5601(12) 0.1369(12) 0.1248(10) 0.074(6) Uani 0.377(16) 1 d . U P B 2
H8A H 0.597689 0.142260 0.129141 0.089 Uiso 0.377(16) 1 calc R . P B 2
C9 C 0.5637(8) 0.1131(9) 0.1124(7) 0.098(5) Uani 0.623(16) 1 d . U P B 1
H9 H 0.592898 0.105186 0.093600 0.117 Uiso 0.623(16) 1 calc R . P B 1
C9A C 0.5397(15) 0.1063(12) 0.0885(11) 0.089(7) Uani 0.377(16) 1 d . U P B 2
H9A H 0.565576 0.095634 0.067589 0.107 Uiso 0.377(16) 1 calc R . P B 2
C10 C 0.5150(9) 0.0898(9) 0.1038(7) 0.107(5) Uani 0.623(16) 1 d . U P B 1
H10 H 0.513067 0.063782 0.081313 0.129 Uiso 0.623(16) 1 calc R . P B 1
C10A C 0.4901(13) 0.0916(11) 0.0812(11) 0.092(6) Uani 0.377(16) 1 d . U P B 2
H10A H 0.477755 0.068999 0.058498 0.110 Uiso 0.377(16) 1 calc R . P B 2
C11 C 0.4650(8) 0.1029(9) 0.1277(6) 0.102(5) Uani 0.623(16) 1 d D U P B 1
C11A C 0.4595(11) 0.1148(13) 0.1123(12) 0.094(6) Uani 0.377(16) 1 d D U P B 2
C12 C 0.4082(10) 0.0996(10) 0.1057(8) 0.136(6) Uani 0.623(16) 1 d D U P B 1
H12 H 0.383156 0.117500 0.126590 0.163 Uiso 0.623(16) 1 calc R . P B 1
C12A C 0.4125(11) 0.0777(11) 0.1228(9) 0.084(6) Uani 0.377(16) 1 d D U P B 2
H12A H 0.404607 0.076232 0.154395 0.101 Uiso 0.377(16) 1 calc R . P B 2
C13 C 0.3873(12) 0.0412(10) 0.1024(10) 0.149(9) Uani 0.623(16) 1 d D U P B 1
H13A H 0.394850 0.022047 0.129352 0.223 Uiso 0.623(16) 1 calc GR . P B 1
H13B H 0.405361 0.022859 0.078442 0.223 Uiso 0.623(16) 1 calc GR . P B 1
H13C H 0.348257 0.041633 0.097252 0.223 Uiso 0.623(16) 1 calc GR . P B 1
C13A C 0.4186(16) 0.0228(13) 0.1034(12) 0.110(10) Uani 0.377(16) 1 d . U P B 2
H13D H 0.437894 0.025709 0.075880 0.165 Uiso 0.377(16) 1 calc GR . P B 2
H13E H 0.382879 0.007109 0.098412 0.165 Uiso 0.377(16) 1 calc GR . P B 2
H13F H 0.439081 -0.000321 0.123092 0.165 Uiso 0.377(16) 1 calc GR . P B 2
C14 C 0.3955(14) 0.1252(11) 0.0629(9) 0.184(11) Uani 0.623(16) 1 d D U P B 1
H14A H 0.361914 0.109949 0.051520 0.276 Uiso 0.623(16) 1 calc GR . P B 1
H14B H 0.424985 0.118145 0.042697 0.276 Uiso 0.623(16) 1 calc GR . P B 1
H14C H 0.391227 0.164220 0.066738 0.276 Uiso 0.623(16) 1 calc GR . P B 1
C14A C 0.3659(12) 0.1170(14) 0.0945(10) 0.120(11) Uani 0.377(16) 1 d D U P B 2
H14D H 0.376649 0.154151 0.095641 0.180 Uiso 0.377(16) 1 d R . P B 2
H14E H 0.330918 0.113001 0.107341 0.180 Uiso 0.377(16) 1 d R . P B 2
H14F H 0.364629 0.105311 0.065001 0.180 Uiso 0.377(16) 1 d R . P B 2
C15 C 0.4432(2) 0.0792(2) 0.2342(2) 0.0415(12) Uani 1 1 d . . . . .
H15 H 0.474081 0.065895 0.216385 0.050 Uiso 1 1 calc R . . . .
C16 C 0.4588(2) 0.0911(2) 0.2812(2) 0.0429(12) Uani 1 1 d . . . . .
C17 C 0.4153(2) 0.10854(19) 0.30632(19) 0.0394(12) Uani 1 1 d . . . . .
C18 C 0.36225(19) 0.11303(19) 0.28170(19) 0.0372(11) Uani 1 1 d . . . . .
H18 H 0.331388 0.125160 0.300056 0.045 Uiso 1 1 calc R . . . .
C19 C 0.3530(2) 0.05779(19) 0.26062(19) 0.0387(11) Uani 1 1 d . . . . .
C20 C 0.3963(2) 0.0404(2) 0.2355(2) 0.0416(12) Uani 1 1 d . . . . .
C21 C 0.3935(3) -0.0098(2) 0.2152(2) 0.0512(14) Uani 1 1 d . . . . .
H21 H 0.422686 -0.021947 0.197877 0.061 Uiso 1 1 calc R . . . .
C22 C 0.3485(3) -0.0416(2) 0.2204(2) 0.0605(17) Uani 1 1 d . . . . .
H22 H 0.347096 -0.075689 0.206530 0.073 Uiso 1 1 calc R . . . .
C23 C 0.3052(3) -0.0250(2) 0.2453(2) 0.0527(14) Uani 1 1 d . . . . .
C24 C 0.3077(2) 0.0260(2) 0.26590(19) 0.0448(12) Uani 1 1 d . . . . .
H24 H 0.278552 0.038194 0.283179 0.054 Uiso 1 1 calc R . . . .
C25 C 0.2556(3) -0.0606(3) 0.2527(3) 0.0676(19) Uani 1 1 d . . . . .
C26 C 0.2098(4) -0.0373(4) 0.2279(5) 0.141(6) Uani 1 1 d . . . . .
H26A H 0.201376 -0.001277 0.239038 0.212 Uiso 1 1 calc GR . . . .
H26B H 0.178174 -0.060626 0.230791 0.212 Uiso 1 1 calc GR . . . .
H26C H 0.219865 -0.034548 0.197360 0.212 Uiso 1 1 calc GR . . . .
C27 C 0.2448(4) -0.0657(4) 0.3011(3) 0.093(3) Uani 1 1 d . . . . .
H27A H 0.232340 -0.031030 0.312404 0.139 Uiso 1 1 calc GR . . . .
H27B H 0.278151 -0.076308 0.315824 0.139 Uiso 1 1 calc GR . . . .
H27C H 0.217090 -0.093236 0.305965 0.139 Uiso 1 1 calc GR . . . .
C28 C 0.2657(4) -0.1187(3) 0.2366(4) 0.097(4) Uani 1 1 d . . . . .
H28A H 0.233222 -0.140473 0.241110 0.146 Uiso 1 1 calc GR . . . .
H28B H 0.295862 -0.134569 0.252650 0.146 Uiso 1 1 calc GR . . . .
H28C H 0.274544 -0.117955 0.205787 0.146 Uiso 1 1 calc GR . . . .
C29 C 0.4227(2) 0.1196(2) 0.3495(2) 0.0456(13) Uani 1 1 d . . . . .
H29 H 0.393592 0.132042 0.366803 0.055 Uiso 1 1 calc R . . . .
C30 C 0.4741(2) 0.1122(2) 0.3674(2) 0.0513(15) Uani 1 1 d . . . . .
H30 H 0.479425 0.119572 0.397171 0.062 Uiso 1 1 calc R . . . .
C31 C 0.5177(2) 0.0943(2) 0.3429(3) 0.0568(16) Uani 1 1 d . . . . .
C32 C 0.5091(2) 0.0837(2) 0.2990(2) 0.0503(14) Uani 1 1 d . . . . .
H32 H 0.538156 0.071488 0.281587 0.060 Uiso 1 1 calc R . . . .
C33 C 0.5742(3) 0.0863(3) 0.3617(3) 0.075(2) Uani 1 1 d . . . . .
C34 C 0.5952(3) 0.0308(3) 0.3502(3) 0.075(2) Uani 1 1 d . . . . .
H34A H 0.631599 0.026289 0.361954 0.113 Uiso 1 1 calc GR . . . .
H34B H 0.596283 0.026989 0.318761 0.113 Uiso 1 1 calc GR . . . .
H34C H 0.571269 0.003333 0.362413 0.113 Uiso 1 1 calc GR . . . .
C35 C 0.5744(4) 0.0939(6) 0.4102(4) 0.134(5) Uani 1 1 d . . . . .
H35A H 0.554957 0.064024 0.423888 0.201 Uiso 1 1 calc GR . . . .
H35B H 0.556695 0.128049 0.417453 0.201 Uiso 1 1 calc GR . . . .
H35C H 0.611709 0.094524 0.420693 0.201 Uiso 1 1 calc GR . . . .
C36 C 0.6125(4) 0.1283(4) 0.3442(6) 0.146(7) Uani 1 1 d . . . . .
H36A H 0.649021 0.121073 0.354870 0.219 Uiso 1 1 calc GR . . . .
H36B H 0.600954 0.164138 0.353742 0.219 Uiso 1 1 calc GR . . . .
H36C H 0.612411 0.126859 0.312620 0.219 Uiso 1 1 calc GR . . . .
C37 C 0.3110(2) 0.2183(2) 0.26262(19) 0.0439(13) Uani 1 1 d . . . . .
C38 C 0.3262(3) 0.2472(3) 0.2987(2) 0.0578(16) Uani 1 1 d . . . . .
C39 C 0.3849(3) 0.2580(3) 0.3092(3) 0.072(2) Uani 1 1 d . . . . .
H39 H 0.405968 0.225673 0.299805 0.086 Uiso 1 1 calc R . . . .
C40 C 0.3954(5) 0.2657(3) 0.3567(4) 0.095(3) Uani 1 1 d . . . . .
H40A H 0.376116 0.297854 0.366863 0.143 Uiso 1 1 calc GR . . . .
H40B H 0.434147 0.270372 0.361553 0.143 Uiso 1 1 calc GR . . . .
H40C H 0.382620 0.234035 0.372620 0.143 Uiso 1 1 calc GR . . . .
C41 C 0.4058(5) 0.3061(4) 0.2838(3) 0.106(3) Uani 1 1 d . . . . .
H41A H 0.402865 0.298643 0.252868 0.159 Uiso 1 1 calc GR . . . .
H41B H 0.443671 0.312635 0.291257 0.159 Uiso 1 1 calc GR . . . .
H41C H 0.384367 0.338127 0.290920 0.159 Uiso 1 1 calc GR . . . .
C42 C 0.2835(4) 0.2688(3) 0.3237(3) 0.086(3) Uani 1 1 d . . . . .
H42 H 0.291435 0.289471 0.348644 0.103 Uiso 1 1 calc R . . . .
C43 C 0.2308(4) 0.2600(5) 0.3121(3) 0.092(3) Uani 1 1 d . . . . .
H43 H 0.202864 0.273508 0.330101 0.110 Uiso 1 1 calc R . . . .
C44 C 0.2173(3) 0.2323(4) 0.2756(4) 0.086(3) Uani 1 1 d . . . . .
H44 H 0.180458 0.227601 0.268027 0.103 Uiso 1 1 calc R . . . .
C45 C 0.2573(3) 0.2113(3) 0.2498(3) 0.0685(19) Uani 1 1 d . U . . .
C46 C 0.2418(3) 0.1850(4) 0.2059(4) 0.105(3) Uani 1 1 d D U . . .
H46 H 0.273403 0.175038 0.187484 0.126 Uiso 0.45(5) 1 calc R . P C 1
H46A H 0.274434 0.191054 0.187528 0.126 Uiso 0.55(5) 1 calc R . P C 2
C47 C 0.1972(4) 0.2149(4) 0.1817(4) 0.108(3) Uani 1 1 d . U . . .
H47A H 0.163001 0.210704 0.197244 0.162 Uiso 1 1 calc GR . . . .
H47B H 0.193573 0.199949 0.152615 0.162 Uiso 1 1 calc GR . . . .
H47C H 0.206308 0.253315 0.179805 0.162 Uiso 1 1 calc GR . . . .
C48 C 0.2114(19) 0.1343(15) 0.2273(15) 0.129(12) Uani 0.45(5) 1 d D U P C 1
H48A H 0.236525 0.114035 0.244397 0.193 Uiso 0.45(5) 1 d R . P C 1
H48B H 0.196725 0.111475 0.205177 0.193 Uiso 0.45(5) 1 d R . P C 1
H48C H 0.182685 0.147155 0.245367 0.193 Uiso 0.45(5) 1 d R . P C 1
C48A C 0.2351(9) 0.1254(6) 0.2055(9) 0.086(6) Uani 0.55(5) 1 d D U P C 2
H48D H 0.269569 0.108204 0.212467 0.129 Uiso 0.55(5) 1 calc GR . P C 2
H48E H 0.223188 0.113763 0.176851 0.129 Uiso 0.55(5) 1 calc GR . P C 2
H48F H 0.208005 0.115026 0.226997 0.129 Uiso 0.55(5) 1 calc GR . P C 2
C49 C 0.3338(9) 0.2947(8) 0.1801(8) 0.070(7) Uani 0.745(8) 1 d . U P A 1
H49A H 0.355231 0.327727 0.177040 0.105 Uiso 0.745(8) 1 calc GR . P A 1
H49B H 0.314677 0.295352 0.207735 0.105 Uiso 0.745(8) 1 calc GR . P A 1
H49C H 0.307553 0.292610 0.156494 0.105 Uiso 0.745(8) 1 calc GR . P A 1
C49A C 0.4100(19) 0.2534(18) 0.1212(13) 0.053(7) Uani 0.255(8) 1 d . U P A 2
H49D H 0.384866 0.241722 0.098634 0.080 Uiso 0.255(8) 1 calc GR . P A 2
H49E H 0.445429 0.237030 0.116095 0.080 Uiso 0.255(8) 1 calc GR . P A 2
H49F H 0.413312 0.292742 0.120596 0.080 Uiso 0.255(8) 1 calc GR . P A 2

loop_
_atom_site_aniso_label
_atom_site_aniso_U_11
_atom_site_aniso_U_22
_atom_site_aniso_U_33
_atom_site_aniso_U_23
_atom_site_aniso_U_13
_atom_site_aniso_U_12
Pd1 0.04028(19) 0.02927(17) 0.0708(2) 0.0076(2) 0.0142(2) 0.01084(13)
Cl1 0.079(2) 0.066(2) 0.098(2) 0.0363(15) 0.0491(17) 0.0316(15)
Cl1A 0.049(4) 0.043(5) 0.088(10) 0.026(5) 0.018(4) 0.033(3)
N1 0.0262(18) 0.0299(19) 0.055(3) -0.0040(19) 0.0026(18) 0.0079(15)
N2 0.037(2) 0.0300(18) 0.074(3) 0.003(2) 0.017(2) 0.0056(16)
C1 0.023(2) 0.027(2) 0.063(3) -0.006(2) -0.003(2) 0.0015(18)
C2 0.027(2) 0.031(2) 0.061(3) -0.005(2) 0.005(2) 0.0031(19)
C3 0.057(3) 0.047(3) 0.093(4) 0.015(3) 0.033(3) 0.022(2)
C4 0.047(5) 0.063(6) 0.078(8) 0.026(6) 0.016(5) 0.020(4)
C4A 0.055(6) 0.052(8) 0.065(8) 0.025(6) 0.027(6) 0.015(5)
C5 0.062(7) 0.099(8) 0.116(9) -0.004(6) 0.013(7) -0.014(6)
C5A 0.045(7) 0.077(9) 0.079(10) 0.004(7) 0.017(7) 0.014(7)
C6 0.106(11) 0.084(8) 0.158(16) 0.011(9) -0.011(11) 0.041(8)
C6A 0.16(2) 0.085(14) 0.16(2) 0.034(14) 0.031(17) -0.020(14)
C7 0.144(14) 0.097(12) 0.121(12) 0.036(10) -0.027(11) -0.050(10)
C7A 0.066(11) 0.093(15) 0.154(19) 0.021(14) -0.013(12) 0.006(11)
C8 0.052(6) 0.074(7) 0.094(8) 0.024(6) 0.021(5) 0.014(5)
C8A 0.071(9) 0.071(10) 0.081(10) -0.004(8) 0.031(7) 0.002(8)
C9 0.087(7) 0.102(9) 0.104(9) -0.002(7) 0.030(7) 0.023(7)
C9A 0.098(9) 0.081(11) 0.089(10) 0.000(8) 0.017(8) 0.003(8)
C10 0.111(8) 0.102(9) 0.109(10) -0.029(8) 0.024(7) 0.022(7)
C10A 0.096(9) 0.081(11) 0.099(10) -0.013(9) 0.006(8) 0.015(8)
C11 0.119(8) 0.089(9) 0.098(9) -0.022(7) 0.038(6) 0.027(7)
C11A 0.103(10) 0.083(10) 0.096(10) -0.005(8) 0.020(8) 0.022(7)
C12 0.151(10) 0.130(10) 0.127(10) -0.049(9) 0.006(8) 0.014(9)
C12A 0.108(10) 0.078(9) 0.066(10) 0.003(8) -0.001(8) 0.010(8)
C13 0.168(18) 0.138(13) 0.140(16) 0.011(14) -0.015(16) 0.001(12)
C13A 0.14(2) 0.102(13) 0.091(15) -0.036(13) 0.006(16) -0.010(13)
C14 0.22(2) 0.139(16) 0.196(17) 0.005(14) -0.022(15) 0.031(16)
C14A 0.15(2) 0.124(19) 0.091(17) 0.027(15) -0.005(16) -0.004(17)
C15 0.031(2) 0.028(2) 0.066(3) -0.003(2) 0.004(2) 0.0077(19)
C16 0.030(2) 0.027(2) 0.072(4) -0.005(2) -0.003(3) 0.0034(19)
C17 0.030(2) 0.025(2) 0.063(3) -0.006(2) -0.004(2) 0.0021(18)
C18 0.026(2) 0.026(2) 0.060(3) 0.001(2) 0.002(2) 0.0013(17)
C19 0.034(2) 0.026(2) 0.057(3) 0.002(2) -0.007(2) -0.0011(18)
C20 0.041(3) 0.023(2) 0.061(3) -0.001(2) -0.005(3) 0.004(2)
C21 0.069(4) 0.029(3) 0.056(3) -0.004(3) -0.006(3) 0.006(2)
C22 0.087(5) 0.033(3) 0.062(4) -0.006(3) 0.000(4) -0.010(3)
C23 0.060(4) 0.039(3) 0.059(3) 0.000(3) -0.013(3) -0.014(3)
C24 0.044(3) 0.034(3) 0.056(3) 0.004(2) -0.011(3) -0.008(2)
C25 0.070(4) 0.047(4) 0.086(5) 0.002(4) -0.007(4) -0.026(3)
C26 0.069(6) 0.097(7) 0.257(16) 0.060(9) -0.064(8) -0.037(5)
C27 0.096(6) 0.078(6) 0.104(6) -0.008(5) 0.018(6) -0.048(5)
C28 0.108(7) 0.059(5) 0.125(9) -0.012(5) -0.010(6) -0.042(5)
C29 0.034(3) 0.031(2) 0.072(4) -0.005(3) -0.003(3) 0.0025(19)
C30 0.040(3) 0.043(3) 0.070(4) -0.016(3) -0.012(3) 0.010(2)
C31 0.037(3) 0.042(3) 0.091(5) -0.018(3) -0.014(3) 0.007(2)
C32 0.029(2) 0.042(3) 0.080(4) -0.014(3) -0.006(3) 0.009(2)
C33 0.038(3) 0.066(4) 0.120(7) -0.041(4) -0.026(4) 0.009(3)
C34 0.052(4) 0.066(4) 0.108(6) -0.021(4) -0.034(4) 0.026(3)
C35 0.076(6) 0.182(12) 0.143(10) -0.080(9) -0.060(6) 0.057(7)
C36 0.055(5) 0.084(7) 0.30(2) -0.010(10) -0.057(8) -0.016(4)
C37 0.040(3) 0.029(2) 0.062(3) 0.006(2) 0.017(3) 0.014(2)
C38 0.068(4) 0.038(3) 0.067(4) 0.005(3) 0.013(3) 0.017(3)
C39 0.087(5) 0.044(4) 0.084(5) -0.017(4) 0.000(4) -0.005(3)
C40 0.135(9) 0.050(4) 0.101(7) 0.000(4) -0.028(7) -0.015(5)
C41 0.128(9) 0.095(7) 0.096(7) 0.002(6) -0.013(6) -0.038(7)
C42 0.111(7) 0.073(5) 0.072(5) -0.008(4) 0.029(5) 0.038(5)
C43 0.084(6) 0.109(7) 0.082(6) 0.013(6) 0.025(5) 0.058(5)
C44 0.049(4) 0.094(6) 0.115(7) 0.024(6) 0.029(5) 0.035(4)
C45 0.036(3) 0.071(4) 0.099(5) 0.017(4) 0.017(3) 0.018(3)
C46 0.037(3) 0.096(5) 0.182(9) -0.032(6) -0.002(5) 0.007(4)
C47 0.089(6) 0.112(7) 0.122(7) 0.023(8) -0.014(7) 0.009(5)
C48 0.14(2) 0.107(14) 0.14(2) 0.017(13) -0.062(16) 0.000(13)
C48A 0.075(11) 0.086(7) 0.096(15) 0.006(8) -0.001(11) 0.018(7)
C49 0.096(11) 0.066(13) 0.048(7) 0.024(9) 0.010(6) 0.045(8)
C49A 0.053(8) 0.054(8) 0.054(7) 0.000(2) 0.000(2) 0.000(2)

loop_
_atom_type_symbol
_atom_type_description
_atom_type_scat_dispersion_real
_atom_type_scat_dispersion_imag
_atom_type_scat_source
C C 0.0180 0.0090 'International Tables Vol C Tables 4.2.6.8 and 6.1.1.4'
H H 0.0000 0.0000 'International Tables Vol C Tables 4.2.6.8 and 6.1.1.4'
Cl Cl 0.3640 0.7020 'International Tables Vol C Tables 4.2.6.8 and 6.1.1.4'
N N 0.0310 0.0180 'International Tables Vol C Tables 4.2.6.8 and 6.1.1.4'
Pd Pd 0.1220 3.9340 'International Tables Vol C Tables 4.2.6.8 and 6.1.1.4'

loop_
_geom_angle_atom_site_label_1
_geom_angle_atom_site_label_2
_geom_angle_atom_site_label_3
_geom_angle
N1 Pd1 Cl1 177.03(13)
N1 Pd1 Cl1A 102.8(4)
N1 Pd1 N2 78.26(17)
N2 Pd1 Cl1 98.85(16)
N2 Pd1 Cl1A 177.9(4)
C49 Pd1 Cl1 88.4(6)
C49 Pd1 N1 94.4(6)
C49 Pd1 N2 172.5(7)
C49A Pd1 Cl1A 82.2(15)
C49A Pd1 N1 172.9(13)
C49A Pd1 N2 97.0(14)
C1 N1 Pd1 113.3(4)
C1 N1 C37 120.0(5)
C37 N1 Pd1 126.7(3)
C2 N2 Pd1 112.1(3)
C2 N2 C3 120.2(4)
C3 N2 Pd1 127.6(4)
N1 C1 C2 117.9(5)
N1 C1 C18 129.4(5)
C2 C1 C18 112.6(4)
N2 C2 C1 118.1(5)
N2 C2 C15 129.8(5)
C1 C2 C15 112.1(5)
N2 C3 C4 113.6(9)
N2 C3 C11A 115.3(11)
C4A C3 N2 133.5(14)
C4A C3 C11A 107.2(17)
C11 C3 N2 115.7(10)
C11 C3 C4 129.5(12)
C5 C4 C3 123.5(12)
C8 C4 C3 113.3(16)
C8 C4 C5 122.7(15)
C3 C4A C5A 112.8(19)
C3 C4A C8A 126(2)
C8A C4A C5A 121(2)
C6 C5 C4 110.0(17)
C6 C5 C7 115.1(16)
C7 C5 C4 111.6(17)
C4A C5A C6A 107(2)
C4A C5A C7A 112(2)
C7A C5A C6A 95(3)
C9 C8 C4 119.1(16)
C4A C8A C9A 117(3)
C10 C9 C8 124.6(17)
C10A C9A C8A 128(3)
C9 C10 C11 123.2(19)
C9A C10A C11A 107(3)
C3 C11 C10 109.0(17)
C3 C11 C12 120.3(15)
C10 C11 C12 121.5(18)
C10A C11A C3 131(2)
C10A C11A C12A 109(3)
C12A C11A C3 106(2)
C13 C12 C11 112(2)
C14 C12 C11 123(2)
C14 C12 C13 105(2)
C11A C12A C14A 93.5(17)
C13A C12A C11A 113(3)
C13A C12A C14A 112(2)
C2 C15 C16 105.4(4)
C20 C15 C2 104.2(4)
C20 C15 C16 106.9(5)
C17 C16 C15 113.2(5)
C32 C16 C15 125.8(5)
C32 C16 C17 121.0(6)
C16 C17 C18 114.1(5)
C29 C17 C16 120.0(5)
C29 C17 C18 126.0(5)
C1 C18 C17 105.2(4)
C1 C18 C19 104.6(5)
C17 C18 C19 106.1(4)
C20 C19 C18 113.5(4)
C24 C19 C18 125.5(5)
C24 C19 C20 121.0(5)
C19 C20 C15 114.2(5)
C19 C20 C21 119.3(5)
C21 C20 C15 126.4(5)
C22 C21 C20 119.8(6)
C21 C22 C23 121.6(6)
C22 C23 C24 118.7(6)
C22 C23 C25 122.4(6)
C24 C23 C25 118.9(6)
C19 C24 C23 119.5(6)
C23 C25 C28 111.0(7)
C26 C25 C23 108.1(6)
C26 C25 C27 114.1(10)
C26 C25 C28 108.5(8)
C27 C25 C23 109.6(6)
C27 C25 C28 105.5(8)
C17 C29 C30 118.6(6)
C31 C30 C29 122.1(6)
C30 C31 C32 118.2(5)
C30 C31 C33 122.9(7)
C32 C31 C33 118.9(6)
C16 C32 C31 120.2(6)
C34 C33 C31 110.1(5)
C34 C33 C35 110.3(8)
C35 C33 C31 111.3(7)
C36 C33 C31 110.4(8)
C36 C33 C34 109.0(8)
C36 C33 C35 105.6(9)
C38 C37 N1 118.6(5)
C38 C37 C45 123.6(6)
C45 C37 N1 117.8(6)
C37 C38 C39 121.9(6)
C37 C38 C42 115.8(7)
C42 C38 C39 122.2(7)
C38 C39 C41 110.7(7)
C40 C39 C38 113.5(8)
C40 C39 C41 110.3(7)
C43 C42 C38 120.6(8)
C44 C43 C42 122.0(7)
C43 C44 C45 119.6(9)
C37 C45 C46 122.3(6)
C44 C45 C37 118.3(9)
C44 C45 C46 119.2(8)
C45 C46 C48 94.7(18)
C47 C46 C45 113.9(8)
C47 C46 C48 104.0(15)
C48A C46 C45 116.7(13)
C48A C46 C47 113.4(11)

loop_
_geom_bond_atom_site_label_1
_geom_bond_atom_site_label_2
_geom_bond_distance
Pd1 Cl1 2.274(3)
Pd1 Cl1A 2.244(12)
Pd1 N1 2.109(5)
Pd1 N2 2.148(4)
Pd1 C49 2.004(18)
Pd1 C49A 1.97(4)
N1 C1 1.287(6)
N1 C37 1.437(6)
N2 C2 1.283(7)
N2 C3 1.439(7)
C1 C2 1.478(7)
C1 C18 1.506(8)
C2 C15 1.518(7)
C3 C4 1.509(19)
C3 C4A 1.19(3)
C3 C11 1.38(2)
C3 C11A 1.61(4)
C4 C5 1.50(2)
C4 C8 1.41(2)
C4A C5A 1.44(4)
C4A C8A 1.42(3)
C5 C6 1.41(3)
C5 C7 1.47(3)
C5A C6A 1.70(4)
C5A C7A 1.51(4)
C8 C9 1.38(3)
C8A C9A 1.45(4)
C9 C10 1.37(3)
C9A C10A 1.30(5)
C10 C11 1.48(3)
C10A C11A 1.35(4)
C11 C12 1.57(2)
C11A C12A 1.52(2)
C12 C13 1.54(2)
C12 C14 1.505(16)
C12A C13A 1.50(4)
C12A C14A 1.75(4)
C15 C16 1.535(8)
C15 C20 1.510(7)
C16 C17 1.400(8)
C16 C32 1.378(8)
C17 C18 1.524(7)
C17 C29 1.380(9)
C18 C19 1.535(7)
C19 C20 1.394(8)
C19 C24 1.381(7)
C20 C21 1.395(7)
C21 C22 1.375(10)
C22 C23 1.386(10)
C23 C24 1.417(8)
C23 C25 1.530(9)
C25 C26 1.488(13)
C25 C27 1.529(12)
C25 C28 1.546(12)
C29 C30 1.403(8)
C30 C31 1.392(9)
C31 C32 1.402(10)
C31 C33 1.532(8)
C33 C34 1.512(9)
C33 C35 1.516(13)
C33 C36 1.510(14)
C37 C38 1.381(9)
C37 C45 1.400(9)
C38 C39 1.514(11)
C38 C42 1.416(10)
C39 C40 1.508(13)
C39 C41 1.522(13)
C42 C43 1.372(14)
C43 C44 1.366(15)
C44 C45 1.377(10)
C45 C46 1.560(14)
C46 C47 1.528(13)
C46 C48 1.61(2)
C46 C48A 1.487(16)

loop_
_geom_torsion_atom_site_label_1
_geom_torsion_atom_site_label_2
_geom_torsion_atom_site_label_3
_geom_torsion_atom_site_label_4
_geom_torsion
Pd1 N1 C1 C2 5.8(6)
Pd1 N1 C1 C18 -178.1(4)
Pd1 N1 C37 C38 -97.5(6)
Pd1 N1 C37 C45 79.4(6)
Pd1 N2 C2 C1 1.0(6)
Pd1 N2 C2 C15 -178.9(5)
Pd1 N2 C3 C4 88.9(9)
Pd1 N2 C3 C4A 74(2)
Pd1 N2 C3 C11 -102.7(12)
Pd1 N2 C3 C11A -80.0(14)
N1 C1 C2 N2 -4.8(8)
N1 C1 C2 C15 175.1(5)
N1 C1 C18 C17 -119.4(6)
N1 C1 C18 C19 129.0(5)
N1 C37 C38 C39 2.2(9)
N1 C37 C38 C42 178.8(6)
N1 C37 C45 C44 -179.9(6)
N1 C37 C45 C46 -5.0(10)
N2 C2 C15 C16 125.0(6)
N2 C2 C15 C20 -122.7(6)
N2 C3 C4 C5 -10.2(17)
N2 C3 C4 C8 177.7(10)
N2 C3 C4A C5A 12(3)
N2 C3 C4A C8A 179.7(18)
N2 C3 C11 C10 -178.2(13)
N2 C3 C11 C12 35(2)
N2 C3 C11A C10A -175(3)
N2 C3 C11A C12A -41(2)
C1 N1 C37 C38 84.5(6)
C1 N1 C37 C45 -98.6(7)
C1 C2 C15 C16 -54.8(5)
C1 C2 C15 C20 57.5(6)
C1 C18 C19 C20 56.9(6)
C1 C18 C19 C24 -124.9(6)
C2 N2 C3 C4 -87.9(9)
C2 N2 C3 C4A -102.6(19)
C2 N2 C3 C11 80.5(13)
C2 N2 C3 C11A 103.2(14)
C2 C1 C18 C17 56.8(5)
C2 C1 C18 C19 -54.8(5)
C2 C15 C16 C17 57.1(6)
C2 C15 C16 C32 -125.7(6)
C2 C15 C20 C19 -57.3(6)
C2 C15 C20 C21 124.1(6)
C3 N2 C2 C1 178.3(6)
C3 N2 C2 C15 -1.6(9)
C3 C4 C5 C6 -97.3(17)
C3 C4 C5 C7 133.7(15)
C3 C4 C8 C9 -1(2)
C3 C4A C5A C6A -128(3)
C3 C4A C5A C7A 129(2)
C3 C4A C8A C9A 20(4)
C3 C11 C12 C13 -138(2)
C3 C11 C12 C14 93(3)
C3 C11A C12A C13A -134(2)
C3 C11A C12A C14A 111(2)
C4 C3 C11 C10 -12(2)
C4 C3 C11 C12 -159.2(17)
C4 C8 C9 C10 -7(3)
C4A C3 C11A C10A 25(4)
C4A C3 C11A C12A 159(2)
C4A C8A C9A C10A -7(5)
C5 C4 C8 C9 -172.6(16)
C5A C4A C8A C9A -173(2)
C8 C4 C5 C6 74(2)
C8 C4 C5 C7 -55(2)
C8 C9 C10 C11 6(4)
C8A C4A C5A C6A 63(3)
C8A C4A C5A C7A -40(3)
C8A C9A C10A C11A 6(5)
C9 C10 C11 C3 3(3)
C9 C10 C11 C12 150(2)
C9A C10A C11A C3 -14(5)
C9A C10A C11A C12A -147(3)
C10 C11 C12 C13 78(3)
C10 C11 C12 C14 -50(3)
C10A C11A C12A C13A 11(4)
C10A C11A C12A C14A -104(3)
C11 C3 C4 C5 -176.7(17)
C11 C3 C4 C8 11(2)
C11A C3 C4A C5A 167(2)
C11A C3 C4A C8A -25(3)
C15 C16 C17 C18 -1.1(6)
C15 C16 C17 C29 178.5(5)
C15 C16 C32 C31 -177.7(6)
C15 C20 C21 C22 178.1(6)
C16 C15 C20 C19 53.9(6)
C16 C15 C20 C21 -124.7(6)
C16 C17 C18 C1 -56.2(5)
C16 C17 C18 C19 54.3(6)
C16 C17 C29 C30 -1.0(8)
C17 C16 C32 C31 -0.7(9)
C17 C18 C19 C20 -54.0(6)
C17 C18 C19 C24 124.1(6)
C17 C29 C30 C31 0.3(9)
C18 C1 C2 N2 178.6(5)
C18 C1 C2 C15 -1.6(6)
C18 C17 C29 C30 178.6(5)
C18 C19 C20 C15 0.0(7)
C18 C19 C20 C21 178.7(5)
C18 C19 C24 C23 -178.3(5)
C19 C20 C21 C22 -0.4(9)
C20 C15 C16 C17 -53.3(6)
C20 C15 C16 C32 123.9(6)
C20 C19 C24 C23 -0.3(8)
C20 C21 C22 C23 0.2(10)
C21 C22 C23 C24 0.0(10)
C21 C22 C23 C25 -177.9(7)
C22 C23 C24 C19 0.0(9)
C22 C23 C25 C26 -108.1(10)
C22 C23 C25 C27 127.0(8)
C22 C23 C25 C28 10.8(11)
C24 C19 C20 C15 -178.2(5)
C24 C19 C20 C21 0.5(8)
C24 C23 C25 C26 74.0(10)
C24 C23 C25 C27 -50.9(10)
C24 C23 C25 C28 -167.0(7)
C25 C23 C24 C19 178.0(6)
C29 C17 C18 C1 124.3(6)
C29 C17 C18 C19 -125.2(6)
C29 C30 C31 C32 0.1(10)
C29 C30 C31 C33 179.6(6)
C30 C31 C32 C16 0.1(9)
C30 C31 C33 C34 129.2(8)
C30 C31 C33 C35 6.5(11)
C30 C31 C33 C36 -110.5(10)
C32 C16 C17 C18 -178.4(5)
C32 C16 C17 C29 1.2(8)
C32 C31 C33 C34 -51.3(10)
C32 C31 C33 C35 -174.0(8)
C32 C31 C33 C36 69.0(9)
C33 C31 C32 C16 -179.5(6)
C37 N1 C1 C2 -175.9(5)
C37 N1 C1 C18 0.1(8)
C37 C38 C39 C40 -152.9(7)
C37 C38 C39 C41 82.4(9)
C37 C38 C42 C43 0.8(11)
C37 C45 C46 C47 -135.6(8)
C37 C45 C46 C48 117(2)
C37 C45 C46 C48A 89.3(13)
C38 C37 C45 C44 -3.2(10)
C38 C37 C45 C46 171.7(7)
C38 C42 C43 C44 -2.7(14)
C39 C38 C42 C43 177.4(8)
C42 C38 C39 C40 30.7(10)
C42 C38 C39 C41 -94.0(9)
C42 C43 C44 C45 1.6(14)
C43 C44 C45 C37 1.3(12)
C43 C44 C45 C46 -173.8(9)
C44 C45 C46 C47 39.3(12)
C44 C45 C46 C48 -68(2)
C44 C45 C46 C48A -95.9(13)
C45 C37 C38 C39 -174.5(7)
C45 C37 C38 C42 2.1(9)
